data_7704756
loop_
_publ_author_name
'Razmara, Zohreh'
'Janczak, Jan'

_publ_section_title
;
 Synthesis and crystal structure of a new heteronuclear complex of
 Fe(iii)-K designed to produce effective catalysts for CO hydrogenation.
;
_journal_issue 30
_journal_name_full 'Dalton transactions (Cambridge, England : 2003)'
_journal_page_first 10498
_journal_page_last 10508
_journal_paper_doi 10.1039/d0dt01230k
_journal_volume 49
_journal_year 2020
_chemical_formula_moiety 'Fe (C2 O4)2 (K H2 O)3'
_chemical_formula_sum 'C6 H6 Fe K3 O15'
_chemical_formula_weight 491.26
_space_group_crystal_system monoclinic
_space_group_IT_number 14
_space_group_name_Hall '-P 2ybc'
_space_group_name_H-M_alt 'P 1 21/c 1'
_atom_sites_solution_hydrogens mixed
_atom_sites_solution_primary direct
_atom_sites_solution_secondary difmap
_audit_block_doi 10.5517/ccdc.csd.cc242ty0
_audit_creation_method SHELXL-2018/3
_audit_update_record
;
2020-06-06 deposited with the CCDC.	2020-07-02 downloaded from the CCDC.
;
_cell_angle_alpha 90
_cell_angle_beta 107.634(5)
_cell_angle_gamma 90
_cell_formula_units_Z 4
_cell_length_a 7.7175(4)
_cell_length_b 19.8009(7)
_cell_length_c 10.2623(5)
_cell_measurement_reflns_used 4578
_cell_measurement_temperature 100(2)
_cell_measurement_theta_max 28.7650
_cell_measurement_theta_min 2.7740
_cell_volume 1494.53(13)
_computing_cell_refinement
;
CrysAlisPro 1.171.38.43 (Rigaku Oxford Diffraction, 2015)
;
_computing_data_collection
;
CrysAlis CCD 1.171.38.43 (Rigaku Oxford Diffraction, 2015)
;
_computing_data_reduction
;
CrysAlisPro 1.171.38.43 (Rigaku Oxford Diffraction, 2015)
;
_computing_molecular_graphics
;
Brandenburg & Putz (2006). Diamond 3.0. Crystal and Molecular
Structure Visualisation, University of Bonn, Germany
;
_computing_publication_material 'SHELXL-2018/3 (Sheldrick, 2018)'
_computing_structure_refinement 'SHELXL-2018/3 (Sheldrick, 2018)'
_computing_structure_solution 'SHELXT-2014/7 (Sheldrick, 2014)'
_diffrn_ambient_temperature 100(2)
_diffrn_detector_area_resol_mean 10.6249
_diffrn_measured_fraction_theta_full 0.999
_diffrn_measured_fraction_theta_max 0.905
_diffrn_measurement_device_type 'KUMA KM-4 with CCD detector'
_diffrn_measurement_method \w-scan
_diffrn_radiation_type MoK\a
_diffrn_radiation_wavelength 0.71073
_diffrn_reflns_av_R_equivalents 0.0437
_diffrn_reflns_av_unetI/netI 0.0431
_diffrn_reflns_Laue_measured_fraction_full 0.999
_diffrn_reflns_Laue_measured_fraction_max 0.905
_diffrn_reflns_limit_h_max 9
_diffrn_reflns_limit_h_min -9
_diffrn_reflns_limit_k_max 27
_diffrn_reflns_limit_k_min -26
_diffrn_reflns_limit_l_max 13
_diffrn_reflns_limit_l_min -14
_diffrn_reflns_number 19107
_diffrn_reflns_point_group_measured_fraction_full 0.999
_diffrn_reflns_point_group_measured_fraction_max 0.905
_diffrn_reflns_theta_full 25.242
_diffrn_reflns_theta_max 29.451
_diffrn_reflns_theta_min 2.769
_diffrn_source 'fine-focus sealed X-ray tube'
_exptl_absorpt_coefficient_mu 1.927
_exptl_absorpt_correction_T_max 1.0000
_exptl_absorpt_correction_T_min 0.9152
_exptl_absorpt_correction_type multi-scan
_exptl_absorpt_process_details
;
CrysAlisPro 1.171.38.43 (Rigaku Oxford Diffraction, 2015)
Empirical absorption correction using spherical harmonics,
 implemented in SCALE3 ABSPACK scaling algorithm.
;
_exptl_crystal_colour colourless
_exptl_crystal_density_diffrn 2.183
_exptl_crystal_description parallelepiped
_exptl_crystal_F_000 980
_exptl_crystal_size_max 0.240
_exptl_crystal_size_mid 0.210
_exptl_crystal_size_min 0.180
_refine_diff_density_max 0.812
_refine_diff_density_min -0.426
_refine_diff_density_rms 0.108
_refine_ls_extinction_method none
_refine_ls_goodness_of_fit_ref 1.013
_refine_ls_hydrogen_treatment constr
_refine_ls_matrix_type full
_refine_ls_number_parameters 237
_refine_ls_number_reflns 3745
_refine_ls_number_restraints 0
_refine_ls_restrained_S_all 1.013
_refine_ls_R_factor_all 0.0628
_refine_ls_R_factor_gt 0.0395
_refine_ls_shift/su_max 0.001
_refine_ls_shift/su_mean 0.000
_refine_ls_structure_factor_coef Fsqd
_refine_ls_weighting_details 'w=1/[\s^2^(Fo^2^)+(0.0259P)^2^+3.0723P] where P=(Fo^2^+2Fc^2^)/3'
_refine_ls_weighting_scheme calc
_refine_ls_wR_factor_gt 0.0767
_refine_ls_wR_factor_ref 0.0864
_reflns_Friedel_coverage 0.000
_reflns_number_gt 2806
_reflns_number_total 3745
_reflns_threshold_expression 'I > 2\s(I)'
_cod_data_source_file d0dt01230k1.cif
_cod_data_source_block J_11_100
_cod_depositor_comments
;Adding full bibliography for 7704756.cif.

 Adding full bibliography for 7704756.cif.
;
_cod_original_sg_symbol_H-M 'P 21/c'
_cod_database_code 7704756
_shelx_shelxl_version_number 2018/3
_shelx_space_group_comment
;
The symmetry employed for this shelxl refinement is uniquely defined
by the following loop, which should always be used as a source of
symmetry information in preference to the above space-group names.
They are only intended as comments.
;
_shelx_estimated_absorpt_t_min 0.655
_shelx_estimated_absorpt_t_max 0.723
_exptl_absorpt_special_details
;
Empirical correction (ABSPACK) includes:
- Absorption correction using spherical harmonics
- Frame scaling
;

loop_
_space_group_symop_operation_xyz
'x, y, z'
'-x, y+1/2, -z+1/2'
'-x, -y, -z'
'x, -y-1/2, z-1/2'

loop_
_atom_site_label
_atom_site_type_symbol
_atom_site_fract_x
_atom_site_fract_y
_atom_site_fract_z
_atom_site_U_iso_or_equiv
_atom_site_adp_type
_atom_site_occupancy
_atom_site_site_symmetry_order
_atom_site_calc_flag
_atom_site_refinement_flags_posn
_atom_site_refinement_flags_adp
_atom_site_refinement_flags_occupancy
_atom_site_disorder_assembly
_atom_site_disorder_group
Fe Fe 0.76313(5) 0.63127(2) 0.25144(4) 0.00917(10) Uani 1 1 d . . . . .
K1 K 0.25832(9) 0.58639(3) 0.25415(7) 0.01628(15) Uani 1 1 d . . . . .
K2 K 0.46161(8) 0.57830(3) 0.66322(6) 0.01476(15) Uani 1 1 d . . . . .
K3 K 1.02455(8) 0.57276(3) 0.83780(6) 0.01316(14) Uani 1 1 d . . . . .
C1 C 0.7777(4) 0.55766(13) 0.4894(3) 0.0103(6) Uani 1 1 d . . . . .
O1 O 0.6610(3) 0.57359(9) 0.3746(2) 0.0114(4) Uani 1 1 d . . . . .
O2 O 0.7428(3) 0.52913(10) 0.5846(2) 0.0123(4) Uani 1 1 d . . . . .
C2 C 0.9763(4) 0.57734(13) 0.4998(3) 0.0102(6) Uani 1 1 d . . . . .
O3 O 0.9942(3) 0.61015(10) 0.3967(2) 0.0115(4) Uani 1 1 d . . . . .
O4 O 1.1016(3) 0.55999(10) 0.6004(2) 0.0123(4) Uani 1 1 d . . . . .
C3 C 0.5272(4) 0.58656(14) 0.0018(3) 0.0106(6) Uani 1 1 d . . . . .
O5 O 0.5263(3) 0.62267(10) 0.1062(2) 0.0131(4) Uani 1 1 d . . . . .
O6 O 0.3954(3) 0.57530(10) -0.0979(2) 0.0159(4) Uani 1 1 d . . . . .
C4 C 0.7146(4) 0.55477(14) 0.0107(3) 0.0110(6) Uani 1 1 d . . . . .
O7 O 0.8379(3) 0.56573(9) 0.1257(2) 0.0119(4) Uani 1 1 d . . . . .
O8 O 0.7352(3) 0.52228(10) -0.0847(2) 0.0135(4) Uani 1 1 d . . . . .
C5 C 0.7396(4) 0.77215(15) 0.2960(3) 0.0164(6) Uani 1 1 d . . . . .
O9 O 0.6846(3) 0.71511(10) 0.3302(2) 0.0163(4) Uani 1 1 d . . . . .
O10 O 0.6972(3) 0.82823(11) 0.3251(2) 0.0256(5) Uani 1 1 d . . . . .
C6 C 0.8683(4) 0.76451(15) 0.2076(3) 0.0184(7) Uani 1 1 d . . . . .
O11 O 0.8883(3) 0.70295(10) 0.1742(2) 0.0185(5) Uani 1 1 d . . . . .
O12 O 0.9412(3) 0.81401(11) 0.1750(2) 0.0272(6) Uani 1 1 d . . . . .
O13 O 0.1145(3) 0.66711(12) 0.0263(2) 0.0275(6) Uani 1 1 d . . . . .
H13A H 0.020334 0.689778 0.031581 0.041 Uiso 1 1 calc R U . . .
H13B H 0.195096 0.694756 0.012906 0.041 Uiso 1 1 calc R U . . .
O15 O 0.2931(3) 0.70934(12) 0.6604(3) 0.0332(6) Uani 1 1 d . . . . .
H15A H 0.341633 0.730503 0.738021 0.050 Uiso 1 1 d R U . . .
H15B H 0.178879 0.704497 0.657526 0.050 Uiso 1 1 d R U . . .
O14A O 0.4147(15) 0.6795(5) 0.4513(9) 0.031(2) Uani 0.5 1 d . . P A 1
H14A H 0.341511 0.712072 0.456924 0.047 Uiso 0.5 1 calc R U P A 1
H14B H 0.516786 0.695614 0.445036 0.047 Uiso 0.5 1 calc R U P A 1
O14B O 0.3841(14) 0.6988(5) 0.4062(10) 0.0273(19) Uani 0.5 1 d . . P A 2
H14C H 0.377975 0.693892 0.492475 0.041 Uiso 0.5 1 d R U P A 2
H14D H 0.309923 0.734406 0.373895 0.041 Uiso 0.5 1 d R U P A 2

loop_
_atom_site_aniso_label
_atom_site_aniso_U_11
_atom_site_aniso_U_22
_atom_site_aniso_U_33
_atom_site_aniso_U_23
_atom_site_aniso_U_13
_atom_site_aniso_U_12
Fe 0.0103(2) 0.00773(19) 0.00924(19) -0.00003(17) 0.00263(15) -0.00032(15)
K1 0.0191(3) 0.0152(3) 0.0152(3) -0.0011(3) 0.0062(3) -0.0007(3)
K2 0.0107(3) 0.0200(3) 0.0139(3) -0.0011(3) 0.0041(2) -0.0002(2)
K3 0.0120(3) 0.0150(3) 0.0124(3) 0.0015(3) 0.0036(2) 0.0008(2)
C1 0.0120(14) 0.0060(12) 0.0119(14) -0.0010(11) 0.0023(11) 0.0000(10)
O1 0.0093(10) 0.0117(10) 0.0121(10) 0.0034(8) 0.0016(8) -0.0001(7)
O2 0.0150(11) 0.0125(10) 0.0112(10) 0.0016(8) 0.0065(8) -0.0002(8)
C2 0.0118(14) 0.0082(13) 0.0099(13) -0.0045(11) 0.0023(11) -0.0001(10)
O3 0.0092(10) 0.0146(10) 0.0107(10) 0.0008(8) 0.0029(8) -0.0016(8)
O4 0.0110(10) 0.0141(10) 0.0105(10) -0.0031(8) 0.0012(8) 0.0017(8)
C3 0.0133(14) 0.0110(13) 0.0084(13) 0.0018(11) 0.0047(11) -0.0013(11)
O5 0.0108(10) 0.0157(10) 0.0119(10) -0.0019(8) 0.0020(8) 0.0003(8)
O6 0.0101(10) 0.0242(11) 0.0125(11) -0.0020(9) 0.0022(8) -0.0035(8)
C4 0.0127(14) 0.0079(13) 0.0133(14) 0.0034(11) 0.0052(11) -0.0021(10)
O7 0.0108(10) 0.0105(10) 0.0132(10) -0.0007(8) 0.0016(8) 0.0007(8)
O8 0.0187(11) 0.0106(10) 0.0122(10) -0.0022(8) 0.0062(8) -0.0014(8)
C5 0.0188(16) 0.0121(14) 0.0129(14) 0.0004(12) -0.0032(12) 0.0003(12)
O9 0.0203(11) 0.0122(10) 0.0176(11) -0.0024(9) 0.0075(9) 0.0008(8)
O10 0.0343(14) 0.0116(11) 0.0290(13) -0.0014(10) 0.0065(11) 0.0054(10)
C6 0.0269(17) 0.0142(15) 0.0116(15) -0.0014(12) 0.0019(13) -0.0046(13)
O11 0.0288(13) 0.0121(10) 0.0178(11) -0.0021(9) 0.0117(10) -0.0058(9)
O12 0.0409(15) 0.0169(12) 0.0266(13) -0.0010(10) 0.0146(11) -0.0095(10)
O13 0.0230(13) 0.0287(13) 0.0329(14) -0.0040(11) 0.0116(11) 0.0004(10)
O15 0.0268(14) 0.0305(14) 0.0376(15) -0.0025(12) 0.0030(11) -0.0020(11)
O14A 0.030(5) 0.029(5) 0.039(6) -0.010(3) 0.018(4) -0.004(4)
O14B 0.023(4) 0.025(5) 0.039(6) -0.008(3) 0.018(4) 0.004(3)

loop_
_atom_type_symbol
_atom_type_description
_atom_type_scat_dispersion_real
_atom_type_scat_dispersion_imag
_atom_type_scat_source
C C 0.0033 0.0016 'International Tables Vol C Tables 4.2.6.8 and 6.1.1.4'
O O 0.0106 0.0060 'International Tables Vol C Tables 4.2.6.8 and 6.1.1.4'
Fe Fe 0.3463 0.8444 'International Tables Vol C Tables 4.2.6.8 and 6.1.1.4'
K K 0.2009 0.2494 'International Tables Vol C Tables 4.2.6.8 and 6.1.1.4'
H H 0.0000 0.0000 'International Tables Vol C Tables 4.2.6.8 and 6.1.1.4'

loop_
_geom_angle_atom_site_label_1
_geom_angle_atom_site_label_2
_geom_angle_atom_site_label_3
_geom_angle
_geom_angle_site_symmetry_1
_geom_angle_site_symmetry_3
_geom_angle_publ_flag
O5 Fe O3 162.93(8) . . ?
O5 Fe O11 102.00(9) . . ?
O3 Fe O11 90.86(9) . . ?
O5 Fe O9 92.95(8) . . ?
O3 Fe O9 100.51(8) . . ?
O11 Fe O9 79.35(8) . . ?
O5 Fe O1 88.64(8) . . ?
O3 Fe O1 81.05(8) . . ?
O11 Fe O1 164.96(8) . . ?
O9 Fe O1 89.62(8) . . ?
O5 Fe O7 80.94(8) . . ?
O3 Fe O7 88.80(8) . . ?
O11 Fe O7 86.45(8) . . ?
O9 Fe O7 163.06(8) . . ?
O1 Fe O7 105.90(8) . . ?
O14B K1 O13 89.66(16) . . ?
O14A K1 O13 102.09(16) . . ?
O14A K1 O8 154.0(2) . 3_665 ?
O13 K1 O8 89.83(7) . 3_665 ?
O14A K1 O2 101.06(17) . 3_666 ?
O13 K1 O2 152.83(7) . 3_666 ?
O8 K1 O2 75.12(6) 3_665 3_666 ?
O14A K1 O3 74.7(2) . 1_455 ?
O13 K1 O3 99.78(6) . 1_455 ?
O8 K1 O3 126.40(6) 3_665 1_455 ?
O2 K1 O3 72.97(6) 3_666 1_455 ?
O14B K1 O1 71.75(19) . . ?
O14A K1 O1 65.2(2) . . ?
O13 K1 O1 119.90(6) . . ?
O8 K1 O1 88.83(6) 3_665 . ?
O2 K1 O1 82.90(6) 3_666 . ?
O3 K1 O1 127.62(6) 1_455 . ?
O14B K1 O5 85.0(2) . . ?
O14A K1 O5 89.7(2) . . ?
O13 K1 O5 66.18(6) . . ?
O8 K1 O5 73.90(6) 3_665 . ?
O2 K1 O5 127.98(6) 3_666 . ?
O3 K1 O5 156.75(6) 1_455 . ?
O1 K1 O5 55.91(5) . . ?
O14A K1 O7 124.6(2) . 1_455 ?
O13 K1 O7 67.79(6) . 1_455 ?
O8 K1 O7 81.28(6) 3_665 1_455 ?
O2 K1 O7 87.37(6) 3_666 1_455 ?
O3 K1 O7 55.56(5) 1_455 1_455 ?
O1 K1 O7 167.63(6) . 1_455 ?
O5 K1 O7 127.04(6) . 1_455 ?
O6 K2 O4 75.13(6) 1_556 1_455 ?
O6 K2 O2 131.44(7) 1_556 . ?
O4 K2 O2 138.08(6) 1_455 . ?
O6 K2 O10 74.67(7) 1_556 4_576 ?
O4 K2 O10 132.80(7) 1_455 4_576 ?
O2 K2 O10 88.81(7) . 4_576 ?
O6 K2 O14A 133.9(2) 1_556 . ?
O4 K2 O14A 91.6(2) 1_455 . ?
O2 K2 O14A 87.4(2) . . ?
O10 K2 O14A 84.1(2) 4_576 . ?
O6 K2 O15 79.50(7) 1_556 . ?
O4 K2 O15 71.89(7) 1_455 . ?
O2 K2 O15 135.62(7) . . ?
O10 K2 O15 67.58(7) 4_576 . ?
O14A K2 O15 54.5(2) . . ?
O6 K2 O8 58.60(6) 1_556 1_556 ?
O4 K2 O8 124.25(6) 1_455 1_556 ?
O2 K2 O8 73.00(6) . 1_556 ?
O10 K2 O8 64.44(6) 4_576 1_556 ?
O14A K2 O8 142.6(2) . 1_556 ?
O15 K2 O8 122.27(7) . 1_556 ?
O6 K2 O1 87.57(6) 1_556 3_666 ?
O4 K2 O1 65.75(6) 1_455 3_666 ?
O2 K2 O1 81.84(6) . 3_666 ?
O10 K2 O1 146.39(6) 4_576 3_666 ?
O14A K2 O1 127.2(2) . 3_666 ?
O15 K2 O1 137.58(7) . 3_666 ?
O8 K2 O1 81.96(5) 1_556 3_666 ?
O6 K2 O2 120.88(6) 1_556 3_666 ?
O4 K2 O2 60.81(5) 1_455 3_666 ?
O2 K2 O2 77.30(6) . 3_666 ?
O10 K2 O2 163.79(6) 4_576 3_666 ?
O14A K2 O2 86.9(2) . 3_666 ?
O15 K2 O2 117.23(7) . 3_666 ?
O8 K2 O2 117.93(5) 1_556 3_666 ?
O1 K2 O2 40.32(5) 3_666 3_666 ?
O13 K3 O4 130.72(7) 1_656 . ?
O13 K3 O6 77.61(7) 1_656 1_656 ?
O4 K3 O6 73.62(6) . 1_656 ?
O13 K3 O12 80.13(7) 1_656 4_576 ?
O4 K3 O12 66.55(6) . 4_576 ?
O6 K3 O12 99.58(7) 1_656 4_576 ?
O13 K3 O8 95.81(7) 1_656 1_556 ?
O4 K3 O8 130.10(6) . 1_556 ?
O6 K3 O8 144.26(7) 1_656 1_556 ?
O12 K3 O8 114.01(7) 4_576 1_556 ?
O13 K3 O7 124.62(7) 1_656 3_766 ?
O4 K3 O7 81.75(6) . 3_766 ?
O6 K3 O7 70.95(6) 1_656 3_766 ?
O12 K3 O7 148.28(6) 4_576 3_766 ?
O8 K3 O7 85.30(6) 1_556 3_766 ?
O13 K3 O2 144.30(7) 1_656 . ?
O4 K3 O2 58.91(6) . . ?
O6 K3 O2 130.71(6) 1_656 . ?
O12 K3 O2 74.41(7) 4_576 . ?
O8 K3 O2 72.91(6) 1_556 . ?
O7 K3 O2 88.88(6) 3_766 . ?
O13 K3 O10 67.66(7) 1_656 4_576 ?
O4 K3 O10 114.40(6) . 4_576 ?
O6 K3 O10 139.57(6) 1_656 4_576 ?
O12 K3 O10 55.55(6) 4_576 4_576 ?
O8 K3 O10 62.21(6) 1_556 4_576 ?
O7 K3 O10 147.10(6) 3_766 4_576 ?
O2 K3 O10 77.32(6) . 4_576 ?
O13 K3 O8 82.91(7) 1_656 3_766 ?
O4 K3 O8 114.94(6) . 3_766 ?
O6 K3 O8 60.94(6) 1_656 3_766 ?
O12 K3 O8 156.67(7) 4_576 3_766 ?
O8 K3 O8 83.48(6) 1_556 3_766 ?
O7 K3 O8 42.04(5) 3_766 3_766 ?
O2 K3 O8 127.45(6) . 3_766 ?
O10 K3 O8 130.54(6) 4_576 3_766 ?
Fe O1 K1 104.24(7) . . ?
C1 O1 K2 88.83(15) . 3_666 ?
Fe O1 K2 128.36(8) . 3_666 ?
K1 O1 K2 78.08(5) . 3_666 ?
C1 O2 K2 117.35(17) . . ?
C1 O2 K1 151.59(18) . 3_666 ?
K2 O2 K1 88.38(6) . 3_666 ?
C1 O2 K3 106.50(17) . . ?
K2 O2 K3 94.31(6) . . ?
K1 O2 K3 81.63(5) 3_666 . ?
C1 O2 K2 81.54(16) . 3_666 ?
K2 O2 K2 102.70(6) . 3_666 ?
K1 O2 K2 81.09(5) 3_666 3_666 ?
K3 O2 K2 155.29(7) . 3_666 ?
O4 C2 O3 125.4(3) . . ?
O4 C2 C1 119.7(2) . . ?
O3 C2 C1 114.8(2) . . ?
O4 C2 K3 46.87(14) . . ?
O3 C2 K3 148.68(18) . . ?
C1 C2 K3 82.17(15) . . ?
C2 O3 Fe 115.31(17) . . ?
C2 O3 K1 127.17(17) . 1_655 ?
Fe O3 K1 105.36(8) . 1_655 ?
C2 O4 K2 131.16(18) . 1_655 ?
C2 O4 K3 113.62(17) . . ?
K2 O4 K3 105.49(7) 1_655 . ?
O6 C3 O5 125.6(3) . . ?
O6 C3 C4 119.9(2) . . ?
O5 C3 C4 114.5(2) . . ?
O6 C3 K2 45.63(14) . 1_554 ?
O5 C3 K2 148.10(19) . 1_554 ?
C4 C3 K2 83.52(15) . 1_554 ?
C3 O5 Fe 115.82(18) . . ?
C3 O5 K1 117.78(16) . . ?
Fe O5 K1 105.05(8) . . ?
C3 O6 K2 115.09(17) . 1_554 ?
C3 O6 K3 138.44(18) . 1_454 ?
K2 O6 K3 104.94(7) 1_554 1_454 ?
O8 C4 O7 125.6(3) . . ?
O8 C4 C3 120.7(3) . . ?
O7 C4 C3 113.6(2) . . ?
O8 C4 K3 76.48(16) . 3_766 ?
O7 C4 K3 61.54(14) . 3_766 ?
C3 C4 K3 139.42(17) . 3_766 ?
O8 C4 K3 49.76(14) . 1_554 ?
O7 C4 K3 91.12(16) . 1_554 ?
C3 C4 K3 135.70(17) . 1_554 ?
K3 C4 K3 84.32(7) 3_766 1_554 ?
O8 C4 K2 55.11(15) . 1_554 ?
O7 C4 K2 158.18(18) . 1_554 ?
C3 C4 K2 70.61(14) . 1_554 ?
K3 C4 K2 130.19(9) 3_766 1_554 ?
K3 C4 K2 73.81(6) 1_554 1_554 ?
C4 O7 Fe 114.56(17) . . ?
C4 O7 K3 95.62(16) . 3_766 ?
Fe O7 K3 132.81(9) . 3_766 ?
C4 O7 K1 142.02(17) . 1_655 ?
Fe O7 K1 96.11(7) . 1_655 ?
K3 O7 K1 77.24(5) 3_766 1_655 ?
C4 O8 K3 110.60(17) . 1_554 ?
C4 O8 K1 160.32(18) . 3_665 ?
K3 O8 K1 86.03(6) 1_554 3_665 ?
C4 O8 K2 105.47(17) . 1_554 ?
K3 O8 K2 92.11(6) 1_554 1_554 ?
K1 O8 K2 83.58(6) 3_665 1_554 ?
C4 O8 K3 82.09(16) . 3_766 ?
K3 O8 K3 96.52(6) 1_554 3_766 ?
K1 O8 K3 85.72(5) 3_665 3_766 ?
K2 O8 K3 165.75(7) 1_554 3_766 ?
O10 C5 O9 126.5(3) . . ?
O10 C5 C6 120.1(3) . . ?
O9 C5 C6 113.4(2) . . ?
C5 O9 Fe 116.58(19) . . ?
C5 O10 K2 129.6(2) . 4_575 ?
C5 O10 K3 107.7(2) . 4_575 ?
K2 O10 K3 88.94(6) 4_575 4_575 ?
O12 C6 O11 125.7(3) . . ?
O12 C6 C5 120.8(3) . . ?
O11 C6 C5 113.5(3) . . ?
C6 O11 Fe 116.95(19) . . ?
C6 O12 K3 121.9(2) . 4_575 ?
K3 O13 K1 99.21(8) 1_454 . ?
K3 O13 H13A 111.9 1_454 . ?
K1 O13 H13A 111.9 . . ?
K3 O13 H13B 111.9 1_454 . ?
K1 O13 H13B 111.9 . . ?
H13A O13 H13B 109.6 . . ?
K2 O15 H15A 110.6 . . ?
K2 O15 H15B 110.2 . . ?
H15A O15 H15B 103.3 . . ?
K1 O14A K2 90.9(3) . . ?
K1 O14A H14A 113.5 . . ?
K2 O14A H14A 113.5 . . ?
K1 O14A H14B 113.5 . . ?
K2 O14A H14B 113.5 . . ?
H14A O14A H14B 110.8 . . ?
K1 O14B H14C 110.9 . . ?
K1 O14B H14D 110.5 . . ?
H14C O14B H14D 103.2 . . ?

loop_
_geom_bond_atom_site_label_1
_geom_bond_atom_site_label_2
_geom_bond_distance
_geom_bond_site_symmetry_2
_geom_bond_publ_flag
Fe O5 1.985(2) . ?
Fe O3 1.991(2) . ?
Fe O11 2.010(2) . ?
Fe O9 2.018(2) . ?
Fe O1 2.0314(19) . ?
Fe O7 2.0327(19) . ?
K1 O14B 2.723(11) . ?
K1 O14A 2.734(11) . ?
K1 O13 2.772(3) . ?
K1 O8 2.777(2) 3_665 ?
K1 O2 2.824(2) 3_666 ?
K1 O3 2.885(2) 1_455 ?
K1 O1 2.987(2) . ?
K1 O5 3.000(2) . ?
K1 O7 3.137(2) 1_455 ?
K2 O6 2.652(2) 1_556 ?
K2 O4 2.680(2) 1_455 ?
K2 O2 2.715(2) . ?
K2 O10 2.768(2) 4_576 ?
K2 O14A 2.899(8) . ?
K2 O15 2.899(3) . ?
K2 O8 3.012(2) 1_556 ?
K2 O1 3.141(2) 3_666 ?
K2 O2 3.324(2) 3_666 ?
K3 O13 2.627(2) 1_656 ?
K3 O4 2.689(2) . ?
K3 O6 2.736(2) 1_656 ?
K3 O12 2.753(2) 4_576 ?
K3 O8 2.774(2) 1_556 ?
K3 O7 2.923(2) 3_766 ?
K3 O2 2.967(2) . ?
K3 O10 3.169(2) 4_576 ?
K3 O8 3.248(2) 3_766 ?
C1 O2 1.228(3) . ?
C1 O1 1.287(3) . ?
C1 C2 1.553(4) . ?
C2 O4 1.230(3) . ?
C2 O3 1.285(3) . ?
C3 O6 1.225(3) . ?
C3 O5 1.290(3) . ?
C3 C4 1.554(4) . ?
C4 O8 1.221(3) . ?
C4 O7 1.291(3) . ?
C5 O10 1.220(4) . ?
C5 O9 1.292(4) . ?
C5 C6 1.542(4) . ?
C6 O12 1.225(4) . ?
C6 O11 1.288(4) . ?
O13 H13A 0.8700 . ?
O13 H13B 0.8700 . ?
O15 H15A 0.8775 . ?
O15 H15B 0.8781 . ?
O14A H14A 0.8700 . ?
O14A H14B 0.8700 . ?
O14B H14C 0.9059 . ?
O14B H14D 0.9047 . ?

loop_
_geom_hbond_atom_site_label_D
_geom_hbond_atom_site_label_H
_geom_hbond_atom_site_label_A
_geom_hbond_distance_DH
_geom_hbond_distance_HA
_geom_hbond_distance_DA
_geom_hbond_angle_DHA
_geom_hbond_site_symmetry_A
_geom_hbond_publ_flag
O13 H13A O11 0.87 2.04 2.732(3) 136.0 1_455 yes
O13 H13B O15 0.87 2.40 2.937(3) 120.1 4_575 yes
O15 H15B O12 0.88 1.93 2.803(4) 171.6 4_476 yes
